data_2311553
loop_
_publ_author_name
'Sun, Hong-Shun'
'Li, Yu-Long'
'Jiang, Hong'
'Chen, Yu-Liang'
'Hu, Ya-Di'

_publ_section_title
;
 Crystal structure of diethyl
 3,3'-[(4-nitro-phen-yl)methyl-ene]bis-(1<i>H</i>-indole-2-carboxyl-ate).
;
_journal_coeditor_code XU5911
_journal_issue 'Pt 12'
_journal_name_full 'Acta crystallographica. Section E, Crystallographic communications'
_journal_page_first 1956
_journal_page_last 1958
_journal_paper_doi 10.1107/S2056989017016929
_journal_volume 73
_journal_year 2017
_chemical_formula_iupac 'C29 H25 N3 O6'
_chemical_formula_moiety 'C29 H25 N3 O6'
_chemical_formula_sum 'C29 H25 N3 O6'
_chemical_formula_weight 511.52
_chemical_name_systematic
;
Diethyl 3,3'-[(4-nitrophenyl)methylene]bis(1<i>H</i>-indole-2-carboxylate)
;
_space_group_IT_number 14
_space_group_name_Hall '-P 2yn'
_space_group_name_H-M_alt 'P 1 21/n 1'
_symmetry_cell_setting monoclinic
_symmetry_space_group_name_Hall '-P 2yn'
_symmetry_space_group_name_H-M 'P 1 21/n 1'
_atom_sites_solution_hydrogens geom
_atom_sites_solution_primary direct
_atom_sites_solution_secondary difmap
_audit_creation_method SHELXL-97
_cell_angle_alpha 90.00
_cell_angle_beta 98.78(3)
_cell_angle_gamma 90.00
_cell_formula_units_Z 4
_cell_length_a 8.8040(18)
_cell_length_b 15.804(3)
_cell_length_c 18.266(4)
_cell_measurement_reflns_used 25
_cell_measurement_temperature 293(2)
_cell_measurement_theta_max 13
_cell_measurement_theta_min 9
_cell_volume 2511.7(9)
_computing_cell_refinement
;
CAD4 EXPRESS (Enraf--Nonius, 1994)
;
_computing_data_collection
;
CAD4 EXPRESS (Enraf--Nonius, 1994)
;
_computing_data_reduction
;
XCAD4 (Harms & Wocadlo, 1995)
;
_computing_molecular_graphics
;
SHELXTL (Sheldrick, 2008)
;
_computing_publication_material
;
SHELXTL (Sheldrick, 2008)
;
_computing_structure_refinement
;
SHELXTL (Sheldrick, 2008)
;
_computing_structure_solution
;
SHELXTL (Sheldrick, 2008)
;
_diffrn_ambient_temperature 293(2)
_diffrn_measured_fraction_theta_full 1.000
_diffrn_measured_fraction_theta_max 1.000
_diffrn_measurement_device_type 'Nonius CAD-4'
_diffrn_measurement_method \w/2\q
_diffrn_radiation_monochromator graphite
_diffrn_radiation_source 'fine-focus sealed tube'
_diffrn_radiation_type MoK\a
_diffrn_radiation_wavelength 0.71073
_diffrn_reflns_av_R_equivalents 0.0432
_diffrn_reflns_av_sigmaI/netI 0.0448
_diffrn_reflns_limit_h_max 10
_diffrn_reflns_limit_h_min 0
_diffrn_reflns_limit_k_max 19
_diffrn_reflns_limit_k_min 0
_diffrn_reflns_limit_l_max 22
_diffrn_reflns_limit_l_min -22
_diffrn_reflns_number 4925
_diffrn_reflns_theta_full 25.37
_diffrn_reflns_theta_max 25.37
_diffrn_reflns_theta_min 1.71
_diffrn_standards_decay_% 1
_diffrn_standards_interval_count 200
_diffrn_standards_number 3
_exptl_absorpt_coefficient_mu 0.096
_exptl_absorpt_correction_T_max 0.9905
_exptl_absorpt_correction_T_min 0.9718
_exptl_absorpt_correction_type psi-scan
_exptl_absorpt_process_details
;
(North <i>et al.</i>,  1968)
;
_exptl_crystal_colour colorless
_exptl_crystal_density_diffrn 1.353
_exptl_crystal_density_method 'not measured'
_exptl_crystal_description block
_exptl_crystal_F_000 1072
_exptl_crystal_size_max 0.30
_exptl_crystal_size_mid 0.20
_exptl_crystal_size_min 0.10
_refine_diff_density_max 0.390
_refine_diff_density_min -0.280
_refine_ls_extinction_method none
_refine_ls_goodness_of_fit_ref 1.000
_refine_ls_hydrogen_treatment constr
_refine_ls_matrix_type full
_refine_ls_number_parameters 343
_refine_ls_number_reflns 4611
_refine_ls_number_restraints 0
_refine_ls_restrained_S_all 1.000
_refine_ls_R_factor_all 0.0957
_refine_ls_R_factor_gt 0.0591
_refine_ls_shift/su_max 0.000
_refine_ls_shift/su_mean 0.000
_refine_ls_structure_factor_coef Fsqd
_refine_ls_weighting_details 'calc w=1/[\s^2^(Fo^2^)+(0.0980P)^2^+0.0000P] where P=(Fo^2^+2Fc^2^)/3'
_refine_ls_weighting_scheme calc
_refine_ls_wR_factor_gt 0.1454
_refine_ls_wR_factor_ref 0.1643
_reflns_number_gt 2963
_reflns_number_total 4611
_reflns_threshold_expression >2sigma(I)
_cod_data_source_file xu5911sup1.cif
_cod_data_source_block I
_cod_original_sg_symbol_H-M 'P 21/n'
_cod_database_code 2311553

loop_
_symmetry_equiv_pos_as_xyz
'x, y, z'
'-x+1/2, y+1/2, -z+1/2'
'-x, -y, -z'
'x-1/2, -y-1/2, z-1/2'

loop_
_atom_site_type_symbol
_atom_site_label
_atom_site_fract_x
_atom_site_fract_y
_atom_site_fract_z
_atom_site_U_iso_or_equiv
_atom_site_adp_type
_atom_site_calc_flag
_atom_site_refinement_flags
_atom_site_occupancy
_atom_site_symmetry_multiplicity
N N1 0.3019(3) 0.33359(18) 0.86721(14) 0.0648(7) Uani d . 1 1
C C1 0.5958(3) 0.31146(14) 0.60845(12) 0.0395(5) Uani d . 1 1
H H1A 0.5204 0.3259 0.5650 0.047 Uiso calc R 1 1
O O1 0.3145(3) 0.27719(17) 0.91181(14) 0.1013(9) Uani d . 1 1
N N2 0.8861(2) 0.47555(13) 0.58612(12) 0.0517(6) Uani d . 1 1
H H2A 0.9392 0.5055 0.5600 0.062 Uiso calc R 1 1
C C2 0.5083(3) 0.31093(14) 0.67433(13) 0.0394(6) Uani d . 1 1
O O2 0.2403(4) 0.39980(19) 0.87776(15) 0.1199(11) Uani d . 1 1
N N3 0.6690(2) 0.09119(12) 0.55132(10) 0.0435(5) Uani d . 1 1
H H3A 0.6407 0.0442 0.5296 0.052 Uiso calc R 1 1
O O3 0.8106(2) 0.45055(14) 0.43699(10) 0.0729(6) Uani d . 1 1
C C3 0.4078(3) 0.37605(17) 0.68231(14) 0.0546(7) Uani d . 1 1
H H3B 0.3864 0.4157 0.6445 0.065 Uiso calc R 1 1
O O4 0.6050(2) 0.37421(13) 0.45415(9) 0.0626(5) Uani d . 1 1
C C4 0.3383(3) 0.38418(18) 0.74445(15) 0.0590(7) Uani d . 1 1
H H4A 0.2725 0.4291 0.7494 0.071 Uiso calc R 1 1
O O5 0.3605(2) 0.08873(11) 0.49279(11) 0.0597(5) Uani d . 1 1
C C5 0.3687(3) 0.32430(16) 0.79870(14) 0.0485(6) Uani d . 1 1
O O6 0.33771(19) 0.22355(10) 0.52526(10) 0.0544(5) Uani d . 1 1
C C6 0.4600(3) 0.25512(16) 0.79184(14) 0.0488(6) Uani d . 1 1
H H6A 0.4746 0.2137 0.8284 0.059 Uiso calc R 1 1
C C7 0.5301(3) 0.24868(15) 0.72855(13) 0.0453(6) Uani d . 1 1
H H7A 0.5920 0.2023 0.7226 0.054 Uiso calc R 1 1
C C8 0.7142(3) 0.38043(14) 0.61580(13) 0.0413(6) Uani d . 1 1
C C9 0.7960(3) 0.41747(15) 0.68231(14) 0.0452(6) Uani d . 1 1
C C10 0.7929(3) 0.40819(18) 0.75905(14) 0.0569(7) Uani d . 1 1
H H10A 0.7264 0.3696 0.7760 0.068 Uiso calc R 1 1
C C11 0.8885(3) 0.45645(19) 0.80769(16) 0.0653(8) Uani d . 1 1
H H11A 0.8854 0.4506 0.8581 0.078 Uiso calc R 1 1
C C12 0.9902(3) 0.51407(18) 0.78475(16) 0.0610(8) Uani d . 1 1
H H12A 1.0526 0.5464 0.8198 0.073 Uiso calc R 1 1
C C13 0.9999(3) 0.52399(16) 0.71204(16) 0.0553(7) Uani d . 1 1
H H13A 1.0699 0.5616 0.6966 0.066 Uiso calc R 1 1
C C14 0.9023(3) 0.47627(15) 0.66117(14) 0.0479(6) Uani d . 1 1
C C15 0.7728(3) 0.42011(15) 0.55827(13) 0.0437(6) Uani d . 1 1
C C16 0.7342(3) 0.41604(17) 0.47798(15) 0.0518(7) Uani d . 1 1
C C17 0.5564(4) 0.3709(3) 0.37461(16) 0.0888(11) Uani d . 1 1
H H17A 0.5529 0.4278 0.3545 0.107 Uiso calc R 1 1
H H17B 0.6304 0.3386 0.3519 0.107 Uiso calc R 1 1
C C18 0.4103(5) 0.3332(3) 0.3575(2) 0.1267(17) Uani d . 1 1
H H18A 0.3794 0.3330 0.3048 0.190 Uiso calc R 1 1
H H18B 0.3372 0.3649 0.3804 0.190 Uiso calc R 1 1
H H18C 0.4147 0.2761 0.3757 0.190 Uiso calc R 1 1
C C19 0.6591(3) 0.22443(14) 0.59271(12) 0.0384(5) Uani d . 1 1
C C20 0.8111(3) 0.19214(15) 0.61572(13) 0.0431(6) Uani d . 1 1
C C21 0.9467(3) 0.22243(18) 0.65751(15) 0.0549(7) Uani d . 1 1
H H21A 0.9506 0.2768 0.6771 0.066 Uiso calc R 1 1
C C22 1.0729(3) 0.1716(2) 0.66927(17) 0.0656(8) Uani d . 1 1
H H22A 1.1630 0.1920 0.6968 0.079 Uiso calc R 1 1
C C23 1.0702(3) 0.0891(2) 0.64087(18) 0.0699(9) Uani d . 1 1
H H23A 1.1584 0.0560 0.6499 0.084 Uiso calc R 1 1
C C24 0.9407(3) 0.05644(18) 0.60030(16) 0.0593(7) Uani d . 1 1
H H24A 0.9387 0.0017 0.5816 0.071 Uiso calc R 1 1
C C25 0.8115(3) 0.10832(16) 0.58803(13) 0.0444(6) Uani d . 1 1
C C26 0.5775(3) 0.16072(15) 0.55434(12) 0.0414(6) Uani d . 1 1
C C27 0.4159(3) 0.15280(15) 0.52078(13) 0.0415(6) Uani d . 1 1
C C28 0.1776(3) 0.22520(18) 0.49292(16) 0.0582(7) Uani d . 1 1
H H28A 0.1201 0.1837 0.5166 0.070 Uiso calc R 1 1
H H28B 0.1661 0.2126 0.4404 0.070 Uiso calc R 1 1
C C29 0.1216(4) 0.3115(2) 0.5050(2) 0.0800(10) Uani d . 1 1
H H29A 0.0149 0.3156 0.4843 0.120 Uiso calc R 1 1
H H29B 0.1797 0.3518 0.4813 0.120 Uiso calc R 1 1
H H29C 0.1340 0.3230 0.5571 0.120 Uiso calc R 1 1

loop_
_atom_site_aniso_label
_atom_site_aniso_U_11
_atom_site_aniso_U_22
_atom_site_aniso_U_33
_atom_site_aniso_U_12
_atom_site_aniso_U_13
_atom_site_aniso_U_23
N1 0.0613(15) 0.0828(19) 0.0541(15) 0.0045(14) 0.0213(12) -0.0012(14)
C1 0.0445(13) 0.0358(12) 0.0368(13) -0.0016(11) 0.0023(10) -0.0019(10)
O1 0.131(2) 0.110(2) 0.0739(16) 0.0141(17) 0.0519(16) 0.0261(15)
N2 0.0568(13) 0.0472(12) 0.0531(14) -0.0065(11) 0.0147(11) 0.0026(10)
C2 0.0426(13) 0.0351(12) 0.0395(13) -0.0071(10) 0.0026(11) -0.0042(10)
O2 0.168(3) 0.117(2) 0.0915(19) 0.057(2) 0.0745(19) 0.0109(16)
N3 0.0516(13) 0.0353(11) 0.0438(12) -0.0017(9) 0.0073(10) -0.0073(9)
O3 0.0749(14) 0.0936(16) 0.0510(12) -0.0223(12) 0.0125(10) 0.0160(11)
C3 0.0665(18) 0.0512(15) 0.0460(16) 0.0097(14) 0.0085(13) 0.0022(12)
O4 0.0659(13) 0.0848(14) 0.0364(10) -0.0177(11) 0.0052(9) 0.0009(9)
C4 0.0647(18) 0.0619(17) 0.0528(17) 0.0138(15) 0.0168(14) -0.0025(14)
O5 0.0555(11) 0.0509(11) 0.0695(13) -0.0054(9) -0.0010(9) -0.0194(9)
C5 0.0477(15) 0.0562(15) 0.0428(14) -0.0033(13) 0.0108(12) -0.0044(12)
O6 0.0485(11) 0.0417(10) 0.0691(13) 0.0012(8) -0.0038(9) -0.0040(9)
C6 0.0537(16) 0.0494(14) 0.0436(15) -0.0069(13) 0.0080(12) 0.0046(12)
C7 0.0471(14) 0.0408(13) 0.0480(15) 0.0002(11) 0.0077(11) -0.0013(11)
C8 0.0485(14) 0.0363(12) 0.0395(13) -0.0006(11) 0.0078(11) -0.0013(10)
C9 0.0521(15) 0.0362(13) 0.0477(15) -0.0031(11) 0.0093(12) -0.0071(11)
C10 0.0652(18) 0.0632(17) 0.0424(15) -0.0160(14) 0.0089(13) -0.0068(13)
C11 0.0708(19) 0.077(2) 0.0483(16) -0.0150(17) 0.0078(14) -0.0159(15)
C12 0.0602(18) 0.0591(17) 0.0608(19) -0.0081(14) 0.0005(14) -0.0220(14)
C13 0.0510(16) 0.0396(14) 0.075(2) -0.0094(12) 0.0088(14) -0.0102(13)
C14 0.0500(15) 0.0401(13) 0.0537(16) 0.0002(12) 0.0079(12) -0.0026(11)
C15 0.0494(14) 0.0417(13) 0.0406(14) -0.0012(12) 0.0084(11) 0.0007(11)
C16 0.0536(16) 0.0558(16) 0.0466(15) -0.0012(13) 0.0093(13) 0.0070(13)
C17 0.087(2) 0.135(3) 0.0402(17) -0.019(2) -0.0032(16) 0.0002(19)
C18 0.105(3) 0.185(5) 0.088(3) -0.040(3) 0.004(3) -0.023(3)
C19 0.0450(14) 0.0379(12) 0.0326(12) -0.0029(11) 0.0066(10) -0.0029(10)
C20 0.0454(14) 0.0488(14) 0.0355(13) 0.0005(12) 0.0073(11) 0.0003(11)
C21 0.0520(16) 0.0590(16) 0.0514(16) -0.0032(14) 0.0003(13) -0.0079(13)
C22 0.0505(17) 0.075(2) 0.068(2) -0.0010(16) -0.0007(14) -0.0014(16)
C23 0.0517(18) 0.076(2) 0.080(2) 0.0135(16) 0.0053(16) 0.0071(17)
C24 0.0564(17) 0.0507(16) 0.0708(19) 0.0089(14) 0.0100(15) -0.0001(14)
C25 0.0457(14) 0.0463(14) 0.0417(14) -0.0009(12) 0.0081(11) 0.0025(11)
C26 0.0454(14) 0.0472(14) 0.0316(12) -0.0009(11) 0.0060(10) 0.0010(10)
C27 0.0509(15) 0.0385(13) 0.0348(13) -0.0035(12) 0.0057(11) -0.0028(10)
C28 0.0465(16) 0.0606(17) 0.0643(18) -0.0006(13) -0.0016(13) -0.0003(14)
C29 0.070(2) 0.068(2) 0.099(3) 0.0182(17) 0.0043(19) 0.0002(18)

loop_
_atom_type_symbol
_atom_type_description
_atom_type_scat_dispersion_real
_atom_type_scat_dispersion_imag
_atom_type_scat_source
C C 0.0033 0.0016 'International Tables Vol C Tables 4.2.6.8 and 6.1.1.4'
H H 0.0000 0.0000 'International Tables Vol C Tables 4.2.6.8 and 6.1.1.4'
N N 0.0061 0.0033 'International Tables Vol C Tables 4.2.6.8 and 6.1.1.4'
O O 0.0106 0.0060 'International Tables Vol C Tables 4.2.6.8 and 6.1.1.4'

loop_
_geom_angle_atom_site_label_1
_geom_angle_atom_site_label_2
_geom_angle_atom_site_label_3
_geom_angle
O1 N1 O2 122.1(3)
O1 N1 C5 119.7(3)
O2 N1 C5 118.1(3)
C8 C1 C2 111.17(18)
C8 C1 C19 113.74(19)
C2 C1 C19 112.73(18)
C8 C1 H1A 106.2
C2 C1 H1A 106.2
C19 C1 H1A 106.2
C14 N2 C15 109.9(2)
C14 N2 H2A 125.1
C15 N2 H2A 125.1
C3 C2 C7 118.3(2)
C3 C2 C1 119.3(2)
C7 C2 C1 122.4(2)
C25 N3 C26 109.01(19)
C25 N3 H3A 125.5
C26 N3 H3A 125.5
C4 C3 C2 122.0(2)
C4 C3 H3B 119.0
C2 C3 H3B 119.0
C16 O4 C17 116.9(2)
C5 C4 C3 118.1(3)
C5 C4 H4A 121.0
C3 C4 H4A 121.0
C4 C5 C6 122.5(2)
C4 C5 N1 119.2(2)
C6 C5 N1 118.2(2)
C27 O6 C28 118.4(2)
C5 C6 C7 118.2(2)
C5 C6 H6A 120.9
C7 C6 H6A 120.9
C2 C7 C6 120.6(2)
C2 C7 H7A 119.7
C6 C7 H7A 119.7
C15 C8 C9 105.0(2)
C15 C8 C1 126.4(2)
C9 C8 C1 128.5(2)
C14 C9 C10 116.9(2)
C14 C9 C8 107.7(2)
C10 C9 C8 135.4(2)
C11 C10 C9 119.0(3)
C11 C10 H10A 120.5
C9 C10 H10A 120.5
C10 C11 C12 122.3(3)
C10 C11 H11A 118.8
C12 C11 H11A 118.8
C13 C12 C11 120.9(3)
C13 C12 H12A 119.5
C11 C12 H12A 119.5
C12 C13 C14 117.9(3)
C12 C13 H13A 121.0
C14 C13 H13A 121.0
N2 C14 C13 129.8(2)
N2 C14 C9 107.4(2)
C13 C14 C9 122.8(2)
N2 C15 C8 110.0(2)
N2 C15 C16 116.7(2)
C8 C15 C16 133.3(2)
O3 C16 O4 123.4(3)
O3 C16 C15 122.5(3)
O4 C16 C15 114.1(2)
C18 C17 O4 110.9(3)
C18 C17 H17A 109.5
O4 C17 H17A 109.5
C18 C17 H17B 109.5
O4 C17 H17B 109.5
H17A C17 H17B 108.0
C17 C18 H18A 109.5
C17 C18 H18B 109.5
H18A C18 H18B 109.5
C17 C18 H18C 109.5
H18A C18 H18C 109.5
H18B C18 H18C 109.5
C26 C19 C20 106.4(2)
C26 C19 C1 125.5(2)
C20 C19 C1 128.0(2)
C21 C20 C25 117.8(2)
C21 C20 C19 135.9(2)
C25 C20 C19 106.3(2)
C22 C21 C20 119.4(3)
C22 C21 H21A 120.3
C20 C21 H21A 120.3
C21 C22 C23 121.6(3)
C21 C22 H22A 119.2
C23 C22 H22A 119.2
C24 C23 C22 121.3(3)
C24 C23 H23A 119.4
C22 C23 H23A 119.4
C23 C24 C25 117.4(3)
C23 C24 H24A 121.3
C25 C24 H24A 121.3
N3 C25 C24 129.3(2)
N3 C25 C20 108.1(2)
C24 C25 C20 122.6(2)
C19 C26 N3 110.2(2)
C19 C26 C27 132.7(2)
N3 C26 C27 117.0(2)
O5 C27 O6 123.8(2)
O5 C27 C26 123.7(2)
O6 C27 C26 112.5(2)
O6 C28 C29 106.4(2)
O6 C28 H28A 110.4
C29 C28 H28A 110.4
O6 C28 H28B 110.4
C29 C28 H28B 110.4
H28A C28 H28B 108.6
C28 C29 H29A 109.5
C28 C29 H29B 109.5
H29A C29 H29B 109.5
C28 C29 H29C 109.5
H29A C29 H29C 109.5
H29B C29 H29C 109.5

loop_
_geom_bond_atom_site_label_1
_geom_bond_atom_site_label_2
_geom_bond_distance
N1 O1 1.201(3)
N1 O2 1.208(3)
N1 C5 1.469(3)
C1 C8 1.500(3)
C1 C2 1.524(3)
C1 C19 1.528(3)
C1 H1A 0.9800
N2 C14 1.356(3)
N2 C15 1.366(3)
N2 H2A 0.8600
C2 C3 1.380(3)
C2 C7 1.388(3)
N3 C25 1.356(3)
N3 C26 1.369(3)
N3 H3A 0.8600
O3 C16 1.210(3)
C3 C4 1.375(3)
C3 H3B 0.9300
O4 C16 1.330(3)
O4 C17 1.452(3)
C4 C5 1.367(4)
C4 H4A 0.9300
O5 C27 1.204(3)
C5 C6 1.374(3)
O6 C27 1.322(3)
O6 C28 1.443(3)
C6 C7 1.395(3)
C6 H6A 0.9300
C7 H7A 0.9300
C8 C15 1.389(3)
C8 C9 1.439(3)
C9 C14 1.414(3)
C9 C10 1.414(3)
C10 C11 1.360(4)
C10 H10A 0.9300
C11 C12 1.386(4)
C11 H11A 0.9300
C12 C13 1.353(4)
C12 H12A 0.9300
C13 C14 1.388(4)
C13 H13A 0.9300
C15 C16 1.455(3)
C17 C18 1.408(5)
C17 H17A 0.9700
C17 H17B 0.9700
C18 H18A 0.9600
C18 H18B 0.9600
C18 H18C 0.9600
C19 C26 1.367(3)
C19 C20 1.434(3)
C20 C21 1.399(3)
C20 C25 1.418(3)
C21 C22 1.361(4)
C21 H21A 0.9300
C22 C23 1.402(4)
C22 H22A 0.9300
C23 C24 1.363(4)
C23 H23A 0.9300
C24 C25 1.392(4)
C24 H24A 0.9300
C26 C27 1.465(3)
C28 C29 1.478(4)
C28 H28A 0.9700
C28 H28B 0.9700
C29 H29A 0.9600
C29 H29B 0.9600
C29 H29C 0.9600

loop_
_geom_hbond_atom_site_label_D
_geom_hbond_atom_site_label_H
_geom_hbond_atom_site_label_A
_geom_hbond_site_symmetry_A
_geom_hbond_distance_DH
_geom_hbond_distance_HA
_geom_hbond_distance_DA
_geom_hbond_angle_DHA
N2 H2A O3 3_766 0.86 2.30 3.003(3) 139
N3 H3A O5 3_656 0.86 2.14 2.956(3) 158
C11 H11A O5 4_666 0.93 2.58 3.501(4) 171
C17 H17B O1 4_665 0.97 2.58 3.261(5) 128
C29 H29A O1 4_565 0.96 2.51 3.281(4) 137
C10 H10A Cg3 1_555 0.93 2.69 3.431(3) 138
C21 H21A Cg1 1_555 0.93 2.88 3.570(3) 132
C28 H28A Cg5 1_455 0.97 2.85 3.718(3) 150

loop_
_geom_torsion_atom_site_label_1
_geom_torsion_atom_site_label_2
_geom_torsion_atom_site_label_3
_geom_torsion_atom_site_label_4
_geom_torsion
C8 C1 C2 C3 69.9(3)
C19 C1 C2 C3 -161.1(2)
C8 C1 C2 C7 -107.7(2)
C19 C1 C2 C7 21.4(3)
C7 C2 C3 C4 4.9(4)
C1 C2 C3 C4 -172.8(2)
C2 C3 C4 C5 -1.4(4)
C3 C4 C5 C6 -2.9(4)
C3 C4 C5 N1 177.1(2)
O1 N1 C5 C4 172.3(3)
O2 N1 C5 C4 -10.4(4)
O1 N1 C5 C6 -7.7(4)
O2 N1 C5 C6 169.7(3)
C4 C5 C6 C7 3.4(4)
N1 C5 C6 C7 -176.6(2)
C3 C2 C7 C6 -4.3(4)
C1 C2 C7 C6 173.3(2)
C5 C6 C7 C2 0.3(4)
C2 C1 C8 C15 -154.3(2)
C19 C1 C8 C15 77.2(3)
C2 C1 C8 C9 28.5(3)
C19 C1 C8 C9 -100.0(3)
C15 C8 C9 C14 -1.3(3)
C1 C8 C9 C14 176.3(2)
C15 C8 C9 C10 178.7(3)
C1 C8 C9 C10 -3.7(5)
C14 C9 C10 C11 1.1(4)
C8 C9 C10 C11 -178.8(3)
C9 C10 C11 C12 -0.6(4)
C10 C11 C12 C13 -0.8(5)
C11 C12 C13 C14 1.6(4)
C15 N2 C14 C13 -178.3(2)
C15 N2 C14 C9 1.0(3)
C12 C13 C14 N2 178.2(3)
C12 C13 C14 C9 -1.0(4)
C10 C9 C14 N2 -179.8(2)
C8 C9 C14 N2 0.2(3)
C10 C9 C14 C13 -0.4(4)
C8 C9 C14 C13 179.6(2)
C14 N2 C15 C8 -1.9(3)
C14 N2 C15 C16 176.1(2)
C9 C8 C15 N2 1.9(3)
C1 C8 C15 N2 -175.8(2)
C9 C8 C15 C16 -175.6(3)
C1 C8 C15 C16 6.7(4)
C17 O4 C16 O3 0.0(4)
C17 O4 C16 C15 177.5(3)
N2 C15 C16 O3 9.9(4)
C8 C15 C16 O3 -172.8(3)
N2 C15 C16 O4 -167.6(2)
C8 C15 C16 O4 9.8(4)
C16 O4 C17 C18 -173.4(3)
C8 C1 C19 C26 -150.9(2)
C2 C1 C19 C26 81.3(3)
C8 C1 C19 C20 30.6(3)
C2 C1 C19 C20 -97.1(3)
C26 C19 C20 C21 -177.8(3)
C1 C19 C20 C21 0.9(4)
C26 C19 C20 C25 0.6(2)
C1 C19 C20 C25 179.3(2)
C25 C20 C21 C22 0.7(4)
C19 C20 C21 C22 179.0(3)
C20 C21 C22 C23 -0.4(4)
C21 C22 C23 C24 -0.1(5)
C22 C23 C24 C25 0.2(4)
C26 N3 C25 C24 178.9(2)
C26 N3 C25 C20 0.1(3)
C23 C24 C25 N3 -178.5(3)
C23 C24 C25 C20 0.2(4)
C21 C20 C25 N3 178.3(2)
C19 C20 C25 N3 -0.4(3)
C21 C20 C25 C24 -0.6(4)
C19 C20 C25 C24 -179.4(2)
C20 C19 C26 N3 -0.6(3)
C1 C19 C26 N3 -179.29(19)
C20 C19 C26 C27 176.1(2)
C1 C19 C26 C27 -2.6(4)
C25 N3 C26 C19 0.3(3)
C25 N3 C26 C27 -176.9(2)
C28 O6 C27 O5 -1.9(4)
C28 O6 C27 C26 178.7(2)
C19 C26 C27 O5 -174.8(3)
N3 C26 C27 O5 1.7(3)
C19 C26 C27 O6 4.6(4)
N3 C26 C27 O6 -178.84(19)
C27 O6 C28 C29 -179.0(2)
